data_7709745
loop_
_publ_author_name
'Jin, Da'
'Sun, Xiaofei'
'Hinz, Alexander'
'Roesky, Peter W.'

_publ_section_title
;
 Rare-earth metal complexes with redox-active formazanate ligands
;
_journal_name_full 'Dalton Transactions'
_journal_paper_doi 10.1039/D2DT00456A
_journal_year 2022
_chemical_formula_moiety 'C69 H69 N12 Yb, 1.5(C5 H12)'
_chemical_formula_sum 'C76.5 H87 N12 Yb'
_chemical_formula_weight 1347.62
_space_group_crystal_system triclinic
_space_group_IT_number 2
_space_group_name_Hall '-P 1'
_space_group_name_H-M_alt 'P -1'
_atom_sites_solution_hydrogens geom
_atom_sites_solution_primary iterative
_audit_creation_date 2021-10-11
_audit_creation_method
;
Olex2 1.2
(compiled 2018.05.29 svn.r3508 for OlexSys, GUI svn.r5506)
;
_audit_update_record
;
2021-12-16 deposited with the CCDC.	2022-03-08 downloaded from the CCDC.
;
_cell_angle_alpha 81.535(7)
_cell_angle_beta 80.353(7)
_cell_angle_gamma 69.971(6)
_cell_formula_units_Z 2
_cell_length_a 12.4474(10)
_cell_length_b 15.2412(10)
_cell_length_c 19.8619(19)
_cell_measurement_reflns_used 42746
_cell_measurement_temperature 150(2)
_cell_measurement_theta_max 29.57
_cell_measurement_theta_min 1.68
_cell_volume 3473.7(5)
_computing_cell_refinement
;
X-Area Recipe 1.33.0.0 (STOE, 2015)
;
_computing_data_collection 'STOE X-AREA'
_computing_data_reduction
;
X-Area Integrate 1.73.1.0 (STOE, 2018)
X-Area LANA 1.73.2.0 (STOE, 2018)
;
_computing_molecular_graphics 'Olex2 (Dolomanov et al., 2009)'
_computing_publication_material
;
STOE & Cie GmbH, X-Area, software package for collecting single-crystal or
multi-domain crystal data on STOE area-detector diffractometers, for image 
processing, for the correction and scaling of reflection intensities and 
for outlier rejection, version 1.84, Darmstadt 2018
MS Word (Microsoft)
Olex2 (Dolomanov et al., 2009)
;
_computing_structure_refinement 'ShelXL (Sheldrick, 2015)'
_computing_structure_solution 'SHELXT  (Sheldrick, 2015)'
_diffrn_ambient_temperature 150.0
_diffrn_detector_area_resol_mean 6.67
_diffrn_detector_type 'STOE image plate'
_diffrn_measured_fraction_theta_full 0.998
_diffrn_measured_fraction_theta_max 0.994
_diffrn_measurement_details
;
 914 frames, detector distance = 100 mm
;
_diffrn_measurement_device 'two-circle goniometer'
_diffrn_measurement_device_type 'STOE IPDS II'
_diffrn_measurement_method '\w scans'
_diffrn_radiation_type MoK\a
_diffrn_radiation_wavelength 0.71073
_diffrn_reflns_av_R_equivalents 0.0366
_diffrn_reflns_av_unetI/netI 0.0581
_diffrn_reflns_Laue_measured_fraction_full 0.998
_diffrn_reflns_Laue_measured_fraction_max 0.994
_diffrn_reflns_limit_h_max 17
_diffrn_reflns_limit_h_min -15
_diffrn_reflns_limit_k_max 21
_diffrn_reflns_limit_k_min -21
_diffrn_reflns_limit_l_max 27
_diffrn_reflns_limit_l_min -27
_diffrn_reflns_number 40102
_diffrn_reflns_point_group_measured_fraction_full 0.998
_diffrn_reflns_point_group_measured_fraction_max 0.994
_diffrn_reflns_theta_full 25.242
_diffrn_reflns_theta_max 29.527
_diffrn_reflns_theta_min 1.686
_diffrn_source 'sealed tube, 12x0.4mm long-fine focus'
_exptl_absorpt_coefficient_mu 1.397
_exptl_absorpt_correction_T_max 0.8051
_exptl_absorpt_correction_T_min 0.5979
_exptl_absorpt_correction_type multi-scan
_exptl_absorpt_process_details
;
STOE X-Red32, absorption correction by Gaussian integration, analogous to
P. Coppens, "The Evaluation of Absorption and Extinction in Single-Crystal
Structure Analysis", published in: F. R. Ahmed (Editor), "Crystallographic
Computing", Munksgaard, Copenhagen (1970), 255 - 270.
Afterwards scaling of reflection intensities was performed within STOE LANA.
J. Koziskova, F. Hahn, J. Richter, J. Kozisek, "Comparison of different
absorption corrections on the model structure of tetrakis(\m~2~-acetato)-
diaqua-di-copper(II)", Acta Chimica Slovaca, vol. 9, no. 2, 2016, pp. 136 - 140.
;
_exptl_crystal_colour 'dark red'
_exptl_crystal_colour_modifier dark
_exptl_crystal_colour_primary red
_exptl_crystal_density_diffrn 1.288
_exptl_crystal_density_method 'not measured'
_exptl_crystal_description block
_exptl_crystal_F_000 1400
_exptl_crystal_size_max 0.32
_exptl_crystal_size_mid 0.23
_exptl_crystal_size_min 0.15
_refine_diff_density_max 1.943
_refine_diff_density_min -1.484
_refine_diff_density_rms 0.094
_refine_ls_extinction_method none
_refine_ls_goodness_of_fit_ref 0.977
_refine_ls_hydrogen_treatment constr
_refine_ls_matrix_type full
_refine_ls_number_parameters 842
_refine_ls_number_reflns 19290
_refine_ls_number_restraints 86
_refine_ls_restrained_S_all 0.980
_refine_ls_R_factor_all 0.0582
_refine_ls_R_factor_gt 0.0395
_refine_ls_shift/su_max 0.004
_refine_ls_shift/su_mean 0.000
_refine_ls_structure_factor_coef Fsqd
_refine_ls_weighting_details 'w=1/[\s^2^(Fo^2^)+(0.0578P)^2^] where P=(Fo^2^+2Fc^2^)/3'
_refine_ls_weighting_scheme calc
_refine_ls_wR_factor_gt 0.0901
_refine_ls_wR_factor_ref 0.0954
_reflns_Friedel_coverage 0.000
_reflns_number_gt 15029
_reflns_number_total 19290
_reflns_threshold_expression 'I > 2\s(I)'
_cod_data_source_file d2dt00456a4.cif
_cod_data_source_block jd070
_cod_original_formula_sum 'C76.50 H87 N12 Yb'
_cod_database_code 7709745
_shelx_shelxl_version_number 2018/3
_shelx_space_group_comment
;
The symmetry employed for this shelxl refinement is uniquely defined
by the following loop, which should always be used as a source of
symmetry information in preference to the above space-group names.
They are only intended as comments.
;
_shelx_estimated_absorpt_t_max 0.818
_shelx_estimated_absorpt_t_min 0.663
_olex2_refinement_description
;
1. Fixed Uiso
 At 1.2 times of:
  All C(H) groups, All C(H,H) groups
 At 1.5 times of:
  All C(H,H,H) groups
2. Restrained distances
 C1A-C1B = C1B-C1C = C1C-C1D = C1D-C1E
 1.52 with sigma of 0.02
 C1A-C1C = C1B-C1D = C1C-C1E
 2.54 with sigma of 0.04
 C1A-C1B \\sim C1B-C1C \\sim C1C-C1D \\sim C1D-C1E
 with sigma of 0.02
 C1A-C1C \\sim C1C-C1E \\sim C1B-C1D
 with sigma of 0.04
3. Rigid bond restraints
 C1A, C1B, C1C, C1D, C1E
 with sigma for 1-2 distances of 0.01 and sigma for 1-3 distances of 0.01
4. Uiso/Uaniso restraints and constraints
C1A \\sim C1B \\sim C1C \\sim C1D \\sim C1E: within 2.5A with sigma of 0.01 and
sigma for terminal atoms of 0.02
Uanis(C9AA) \\sim Ueq, Uanis(C1A) \\sim Ueq: with sigma of 0.006 and sigma for
terminal atoms of 0.012
5. Rigid body (RIGU) restrains
 C1A, C1B, C1C, C1D, C1E
 with sigma for 1-2 distances of 0.004 and sigma for 1-3 distances of 0.004
6. Others
 Fixed Sof: C1A(0.5) H1AA(0.5) H1AB(0.5) H1AC(0.5) C1B(0.5) H1BA(0.5)
 H1BB(0.5) C1C(0.5) H1CA(0.5) H1CB(0.5) C1D(0.5) H1DA(0.5) H1DB(0.5) C1E(0.5)
 H1EA(0.5) H1EB(0.5) H1EC(0.5)
7.a Secondary CH2 refined with riding coordinates:
 C6AA(H6AA,H6AB), C7AA(H7AA,H7AB), C8AA(H8AA,H8AB), C1B(H1BA,H1BB), C1C(H1CA,
 H1CB), C1D(H1DA,H1DB)
7.b Aromatic/amide H refined with riding coordinates:
 C68(H68), C67(H67), C66(H66), C28(H28), C25(H25), C69(H69), C23(H23),
 C45(H45), C63(H63), C22(H22), C16(H16), C21(H21), C61(H61), C46(H46), C47(H47),
  C59(H59), C15(H15), C37(H37), C17(H17), C24(H24), C18(H18), C31(H31),
 C65(H65), C62(H62), C5(H5), C40(H40), C60(H60), C6(H6), C38(H38), C41(H41),
 C30(H30), C50(H50), C9(H9), C39(H39), C19(H19), C44(H44), C43(H43), C8(H8),
 C27(H27), C49(H49), C52(H52), C53(H53)
7.c Idealised Me refined as rotating group:
 C34(H34A,H34B,H34C), C35(H35A,H35B,H35C), C56(H56A,H56B,H56C), C13(H13A,H13B,
 H13C), C11(H11A,H11B,H11C), C55(H55A,H55B,H55C), C9AA(H9AA,H9AB,H9AC),
 C0BA(H0BA,H0BB,H0BC), C12(H12A,H12B,H12C), C33(H33A,H33B,H33C), C57(H57A,H57B,
 H57C), C1A(H1AA,H1AB,H1AC), C1E(H1EA,H1EB,H1EC)
;
_olex2_submission_special_instructions 'No special instructions were received'

loop_
_space_group_symop_operation_xyz
'x, y, z'
'-x, -y, -z'

loop_
_atom_site_label
_atom_site_type_symbol
_atom_site_fract_x
_atom_site_fract_y
_atom_site_fract_z
_atom_site_U_iso_or_equiv
_atom_site_adp_type
_atom_site_occupancy
_atom_site_site_symmetry_order
_atom_site_calc_flag
_atom_site_refinement_flags_posn
_atom_site_refinement_flags_adp
_atom_site_refinement_flags_occupancy
_atom_site_disorder_assembly
_atom_site_disorder_group
Yb Yb 0.49697(2) 0.85320(2) 0.81222(2) 0.02579(4) Uani 1 1 d . . . . .
N6 N 0.5173(2) 0.74131(16) 0.96631(12) 0.0285(5) Uani 1 1 d . . . . .
N3 N 0.2551(2) 0.90180(16) 0.77002(12) 0.0311(5) Uani 1 1 d . . . . .
N7 N 0.60312(19) 0.86508(16) 0.94729(12) 0.0282(5) Uani 1 1 d . . . . .
N5 N 0.44810(19) 0.77279(16) 0.91823(12) 0.0283(5) Uani 1 1 d . . . . .
C3 C 0.6588(2) 0.76516(19) 0.66752(14) 0.0295(6) Uani 1 1 d . . . . .
C68 C 0.8991(2) 0.8091(2) 0.87826(16) 0.0387(7) Uani 1 1 d . . . . .
H68 H 0.923058 0.776007 0.920483 0.046 Uiso 1 1 calc R . . . .
C67 C 0.9473(3) 0.8758(2) 0.84533(17) 0.0404(7) Uani 1 1 d . . . . .
H67 H 1.002916 0.889806 0.865422 0.049 Uiso 1 1 calc R . . . .
C66 C 0.9143(3) 0.9220(2) 0.78306(18) 0.0422(7) Uani 1 1 d . . . . .
H66 H 0.947958 0.967459 0.760333 0.051 Uiso 1 1 calc R . . . .
C20 C 0.2098(2) 0.98907(19) 0.85980(14) 0.0280(5) Uani 1 1 d . . . . .
N12 N 0.6893(2) 0.82058(16) 0.76196(12) 0.0291(5) Uani 1 1 d . . . . .
N8 N 0.54200(19) 0.91373(16) 0.89837(12) 0.0283(5) Uani 1 1 d . . . . .
C28 C 0.7860(3) 0.5703(2) 1.07298(16) 0.0383(7) Uani 1 1 d . . . . .
H28 H 0.794464 0.505663 1.083569 0.046 Uiso 1 1 calc R . . . .
C48 C 0.6848(2) 0.7637(2) 0.59224(15) 0.0318(6) Uani 1 1 d . . . . .
N11 N 0.7174(2) 0.80563(16) 0.69705(12) 0.0302(5) Uani 1 1 d . . . . .
C1 C 0.3194(2) 0.8701(2) 0.71158(15) 0.0314(6) Uani 1 1 d . . . . .
C58 C 0.5453(3) 0.6241(2) 0.79650(16) 0.0373(7) Uani 1 1 d . . . . .
N4 N 0.2987(2) 0.93238(16) 0.81363(12) 0.0284(5) Uani 1 1 d . . . . .
C25 C 0.2299(2) 0.9874(2) 0.92710(15) 0.0313(6) Uani 1 1 d . . . . .
H25 H 0.302681 0.951281 0.941357 0.038 Uiso 1 1 calc R . . . .
C69 C 0.8156(2) 0.7903(2) 0.84965(15) 0.0326(6) Uani 1 1 d . . . . .
H69 H 0.782441 0.744584 0.872509 0.039 Uiso 1 1 calc R . . . .
C23 C 0.0373(3) 1.0932(2) 0.95266(17) 0.0392(7) Uani 1 1 d . . . . .
H23 H -0.022049 1.127921 0.984616 0.047 Uiso 1 1 calc R . . . .
C29 C 0.8560(3) 0.6069(2) 1.09980(15) 0.0329(6) Uani 1 1 d . . . . .
N9 N 0.5663(2) 0.71028(16) 0.76659(12) 0.0317(5) Uani 1 1 d . . . . .
N10 N 0.6036(2) 0.70579(16) 0.70074(12) 0.0309(5) Uani 1 1 d . . . . .
C42 C 0.5459(2) 1.00750(19) 0.88528(14) 0.0296(6) Uani 1 1 d . . . . .
C45 C 0.5571(3) 1.1871(2) 0.84718(19) 0.0450(8) Uani 1 1 d . . . . .
H45 H 0.560875 1.248676 0.834417 0.054 Uiso 1 1 calc R . . . .
C63 C 0.4770(3) 0.5882(2) 0.7674(2) 0.0481(9) Uani 1 1 d . . . . .
H63 H 0.446628 0.617092 0.725841 0.058 Uiso 1 1 calc R . . . .
C36 C 0.3498(2) 0.74194(18) 0.93802(15) 0.0288(6) Uani 1 1 d . . . . .
C22 C 0.0187(3) 1.0968(2) 0.88549(17) 0.0395(7) Uani 1 1 d . . . . .
H22 H -0.053280 1.135112 0.871219 0.047 Uiso 1 1 calc R . . . .
C16 C 0.6321(3) 1.0964(2) 0.64875(18) 0.0454(8) Uani 1 1 d . . . . .
H16 H 0.681298 1.119962 0.667174 0.055 Uiso 1 1 calc R . . . .
C14 C 0.5085(3) 1.0017(2) 0.66276(15) 0.0321(6) Uani 1 1 d . . . . .
C10 C 0.1304(3) 0.6580(2) 0.56915(18) 0.0445(8) Uani 1 1 d . . . . .
C51 C 0.7465(3) 0.7560(2) 0.44880(16) 0.0390(7) Uani 1 1 d . . . . .
C21 C 0.1038(3) 1.0453(2) 0.83879(16) 0.0338(6) Uani 1 1 d . . . . .
H21 H 0.090242 1.048039 0.792735 0.041 Uiso 1 1 calc R . . . .
C61 C 0.5001(5) 0.4658(3) 0.8618(3) 0.0797(17) Uani 1 1 d . . . . .
H61 H 0.484285 0.411184 0.884125 0.096 Uiso 1 1 calc R . . . .
C46 C 0.4625(3) 1.1661(2) 0.83680(18) 0.0417(7) Uani 1 1 d . . . . .
H46 H 0.400772 1.213142 0.816843 0.050 Uiso 1 1 calc R . . . .
C47 C 0.4573(3) 1.0761(2) 0.85551(16) 0.0361(6) Uani 1 1 d . . . . .
H47 H 0.392207 1.061649 0.847776 0.043 Uiso 1 1 calc R . . . .
C59 C 0.5907(3) 0.5822(2) 0.85673(18) 0.0483(9) Uani 1 1 d . . . . .
H59 H 0.637361 0.607887 0.875566 0.058 Uiso 1 1 calc R . . . .
C15 C 0.5800(3) 1.0364(2) 0.68974(16) 0.0365(7) Uani 1 1 d . . . . .
H15 H 0.593392 1.019096 0.736307 0.044 Uiso 1 1 calc R . . . .
C64 C 0.7806(2) 0.8378(2) 0.78817(15) 0.0306(6) Uani 1 1 d . . . . .
C7 C 0.1824(3) 0.7092(2) 0.60871(17) 0.0386(7) Uani 1 1 d . . . . .
C37 C 0.2929(2) 0.72929(19) 0.88734(15) 0.0323(6) Uani 1 1 d . . . . .
H37 H 0.318856 0.741687 0.840273 0.039 Uiso 1 1 calc R . . . .
C17 C 0.6121(3) 1.1218(2) 0.58064(19) 0.0495(9) Uani 1 1 d . . . . .
H17 H 0.648739 1.161917 0.552267 0.059 Uiso 1 1 calc R . . . .
C4 C 0.2761(3) 0.8122(2) 0.67621(15) 0.0341(6) Uani 1 1 d . . . . .
C24 C 0.1425(3) 1.0389(2) 0.97298(16) 0.0361(6) Uani 1 1 d . . . . .
H24 H 0.155305 1.036767 1.019103 0.043 Uiso 1 1 calc R . . . .
C18 C 0.5395(3) 1.0890(2) 0.55443(18) 0.0477(8) Uani 1 1 d . . . . .
H18 H 0.525235 1.107300 0.508065 0.057 Uiso 1 1 calc R . . . .
C26 C 0.6875(2) 0.7207(2) 1.01522(14) 0.0291(6) Uani 1 1 d . . . . .
C31 C 0.7587(3) 0.7578(2) 1.04095(15) 0.0330(6) Uani 1 1 d . . . . .
H31 H 0.751123 0.822221 1.029806 0.040 Uiso 1 1 calc R . . . .
C32 C 0.9448(3) 0.5438(2) 1.14569(17) 0.0420(7) Uani 1 1 d . . . . .
C65 C 0.8324(3) 0.9029(2) 0.75334(16) 0.0358(6) Uani 1 1 d . . . . .
H65 H 0.811756 0.933606 0.709896 0.043 Uiso 1 1 calc R . . . .
C62 C 0.4545(4) 0.5077(3) 0.8016(3) 0.0725(15) Uani 1 1 d . . . . .
H62 H 0.407571 0.481808 0.783169 0.087 Uiso 1 1 calc R . . . .
C5 C 0.3297(3) 0.7794(2) 0.61381(16) 0.0389(7) Uani 1 1 d . . . . .
H5 H 0.398271 0.791755 0.593075 0.047 Uiso 1 1 calc R . . . .
C40 C 0.2149(3) 0.6947(2) 1.02401(18) 0.0445(8) Uani 1 1 d . . . . .
H40 H 0.187825 0.682779 1.070962 0.053 Uiso 1 1 calc R . . . .
C60 C 0.5678(5) 0.5019(3) 0.8898(2) 0.0712(14) Uani 1 1 d . . . . .
H60 H 0.598703 0.472512 0.931129 0.085 Uiso 1 1 calc R . . . .
C6 C 0.2834(3) 0.7285(2) 0.58142(16) 0.0407(7) Uani 1 1 d . . . . .
H6 H 0.322241 0.705937 0.538828 0.049 Uiso 1 1 calc R . . . .
C38 C 0.1979(3) 0.6984(2) 0.90586(18) 0.0381(7) Uani 1 1 d . . . . .
H38 H 0.159691 0.689050 0.871331 0.046 Uiso 1 1 calc R . . . .
C41 C 0.3100(3) 0.7251(2) 1.00696(16) 0.0361(6) Uani 1 1 d . . . . .
H41 H 0.347500 0.734343 1.041893 0.043 Uiso 1 1 calc R . . . .
C34 C 1.0344(4) 0.4678(3) 1.1039(3) 0.0723(13) Uani 1 1 d . . . . .
H34A H 0.996223 0.429035 1.088669 0.108 Uiso 1 1 calc GR . . . .
H34B H 1.093249 0.428294 1.132601 0.108 Uiso 1 1 calc GR . . . .
H34C H 1.070897 0.497646 1.063835 0.108 Uiso 1 1 calc GR . . . .
C30 C 0.8403(3) 0.7020(2) 1.08248(15) 0.0354(6) Uani 1 1 d . . . . .
H30 H 0.886944 0.729405 1.099657 0.043 Uiso 1 1 calc R . . . .
C50 C 0.6964(3) 0.6936(2) 0.48893(16) 0.0425(7) Uani 1 1 d . . . . .
H50 H 0.683677 0.646718 0.467680 0.051 Uiso 1 1 calc R . . . .
C9 C 0.1791(3) 0.7879(2) 0.70667(17) 0.0416(7) Uani 1 1 d . . . . .
H9 H 0.144366 0.805523 0.751163 0.050 Uiso 1 1 calc R . . . .
C35 C 1.0096(3) 0.5972(3) 1.17291(18) 0.0497(9) Uani 1 1 d . . . . .
H35A H 1.050070 0.626197 1.134294 0.075 Uiso 1 1 calc GR . . . .
H35B H 1.065525 0.553687 1.201808 0.075 Uiso 1 1 calc GR . . . .
H35C H 0.954656 0.646151 1.200108 0.075 Uiso 1 1 calc GR . . . .
N1 N 0.4577(2) 0.94029(16) 0.70759(12) 0.0307(5) Uani 1 1 d . . . . .
C56 C 0.6977(3) 0.7293(3) 0.33713(18) 0.0569(10) Uani 1 1 d . . . . .
H56A H 0.682599 0.671576 0.358023 0.085 Uiso 1 1 calc GR . . . .
H56B H 0.725184 0.724062 0.288211 0.085 Uiso 1 1 calc GR . . . .
H56C H 0.626424 0.782733 0.342523 0.085 Uiso 1 1 calc GR . . . .
C2 C 0.6000(2) 0.77796(19) 0.97049(14) 0.0283(5) Uani 1 1 d . . . . .
C39 C 0.1592(3) 0.6815(2) 0.97409(18) 0.0411(7) Uani 1 1 d . . . . .
H39 H 0.094117 0.660679 0.986576 0.049 Uiso 1 1 calc R . . . .
C19 C 0.4867(3) 1.0295(2) 0.59507(16) 0.0400(7) Uani 1 1 d . . . . .
H19 H 0.435729 1.007633 0.576737 0.048 Uiso 1 1 calc R . . . .
C44 C 0.6470(3) 1.1183(2) 0.8763(2) 0.0543(10) Uani 1 1 d . . . . .
H44 H 0.712680 1.132760 0.883023 0.065 Uiso 1 1 calc R . . . .
C13 C 0.0168(4) 0.6486(3) 0.6051(2) 0.0606(10) Uani 1 1 d . . . . .
H13A H 0.029269 0.610418 0.649138 0.091 Uiso 1 1 calc GR . . . .
H13B H -0.013994 0.618308 0.576330 0.091 Uiso 1 1 calc GR . . . .
H13C H -0.038125 0.710987 0.613176 0.091 Uiso 1 1 calc GR . . . .
C43 C 0.6417(3) 1.0286(2) 0.89565(19) 0.0438(8) Uani 1 1 d . . . . .
H43 H 0.703297 0.981684 0.915878 0.053 Uiso 1 1 calc R . . . .
C8 C 0.1329(3) 0.7384(2) 0.67282(17) 0.0416(7) Uani 1 1 d . . . . .
H8 H 0.065731 0.724215 0.694150 0.050 Uiso 1 1 calc R . . . .
C11 C 0.1079(4) 0.7130(3) 0.4989(2) 0.0657(12) Uani 1 1 d . . . . .
H11A H 0.056918 0.777132 0.505365 0.099 Uiso 1 1 calc GR . . . .
H11B H 0.071313 0.682163 0.474145 0.099 Uiso 1 1 calc GR . . . .
H11C H 0.181175 0.714688 0.472462 0.099 Uiso 1 1 calc GR . . . .
C27 C 0.7042(3) 0.6253(2) 1.03129(15) 0.0345(6) Uani 1 1 d . . . . .
H27 H 0.658851 0.597390 1.013371 0.041 Uiso 1 1 calc R . . . .
C55 C 0.8984(3) 0.6580(3) 0.36873(19) 0.0576(10) Uani 1 1 d . . . . .
H55A H 0.956059 0.667831 0.392212 0.086 Uiso 1 1 calc GR . . . .
H55B H 0.929359 0.648906 0.320609 0.086 Uiso 1 1 calc GR . . . .
H55C H 0.879773 0.602354 0.391070 0.086 Uiso 1 1 calc GR . . . .
C54 C 0.7891(3) 0.7440(3) 0.37235(17) 0.0464(8) Uani 1 1 d . . . . .
C49 C 0.6649(3) 0.6980(2) 0.55868(16) 0.0390(7) Uani 1 1 d . . . . .
H49 H 0.628942 0.655495 0.584153 0.047 Uiso 1 1 calc R . . . .
C52 C 0.7629(3) 0.8237(2) 0.48266(16) 0.0386(7) Uani 1 1 d . . . . .
H52 H 0.796180 0.867819 0.457038 0.046 Uiso 1 1 calc R . . . .
C53 C 0.7316(3) 0.8280(2) 0.55256(15) 0.0365(6) Uani 1 1 d . . . . .
H53 H 0.742375 0.875811 0.573834 0.044 Uiso 1 1 calc R . . . .
C6AA C 0.6750(4) 0.3534(4) 0.6779(3) 0.0830(15) Uani 1 1 d . . . . .
H6AA H 0.696259 0.299089 0.650747 0.100 Uiso 1 1 calc R . . . .
H6AB H 0.611903 0.348946 0.714491 0.100 Uiso 1 1 calc R . . . .
C7AA C 0.6359(5) 0.4418(4) 0.6330(3) 0.0872(16) Uani 1 1 d . . . . .
H7AA H 0.698685 0.444095 0.595657 0.105 Uiso 1 1 calc R . . . .
H7AB H 0.620117 0.495421 0.660108 0.105 Uiso 1 1 calc R . . . .
C8AA C 0.7820(5) 0.3515(5) 0.7109(3) 0.111(2) Uani 1 1 d . . . . .
H8AA H 0.844163 0.356299 0.673686 0.133 Uiso 1 1 calc R . . . .
H8AB H 0.760039 0.407116 0.736749 0.133 Uiso 1 1 calc R . . . .
C9AA C 0.8261(6) 0.2683(6) 0.7563(4) 0.135(3) Uani 1 1 d . U . . .
H9AA H 0.901505 0.264946 0.767030 0.202 Uiso 1 1 calc GR . . . .
H9AB H 0.834136 0.212788 0.733973 0.202 Uiso 1 1 calc GR . . . .
H9AC H 0.772583 0.270671 0.798743 0.202 Uiso 1 1 calc GR . . . .
C0BA C 0.5275(5) 0.4523(5) 0.6016(4) 0.120(2) Uani 1 1 d . . . . .
H0BA H 0.539510 0.396042 0.578978 0.180 Uiso 1 1 calc GR . . . .
H0BB H 0.511705 0.507376 0.567742 0.180 Uiso 1 1 calc GR . . . .
H0BC H 0.461897 0.460068 0.637776 0.180 Uiso 1 1 calc GR . . . .
N2 N 0.4008(2) 0.90363(17) 0.67536(12) 0.0307(5) Uani 1 1 d . . . . .
C12 C 0.2172(4) 0.5595(3) 0.5593(2) 0.0602(10) Uani 1 1 d . . . . .
H12A H 0.290185 0.564940 0.534781 0.090 Uiso 1 1 calc GR . . . .
H12B H 0.186332 0.526477 0.532664 0.090 Uiso 1 1 calc GR . . . .
H12C H 0.230562 0.524188 0.604259 0.090 Uiso 1 1 calc GR . . . .
C33 C 0.8854(4) 0.4972(3) 1.2067(2) 0.0707(13) Uani 1 1 d . . . . .
H33A H 0.827725 0.545553 1.233198 0.106 Uiso 1 1 calc GR . . . .
H33B H 0.942811 0.456849 1.236030 0.106 Uiso 1 1 calc GR . . . .
H33C H 0.847535 0.459228 1.190153 0.106 Uiso 1 1 calc GR . . . .
C57 C 0.8175(5) 0.8297(3) 0.33408(19) 0.0712(13) Uani 1 1 d . . . . .
H57A H 0.750005 0.886047 0.340260 0.107 Uiso 1 1 calc GR . . . .
H57B H 0.838615 0.821178 0.285104 0.107 Uiso 1 1 calc GR . . . .
H57C H 0.882173 0.836848 0.352364 0.107 Uiso 1 1 calc GR . . . .
C1A C 1.0194(16) 1.0055(14) 0.6003(8) 0.120(4) Uani 0.5 1 d D U P A -1
H1AA H 0.977391 1.071419 0.607561 0.180 Uiso 0.5 1 calc GR . P A -1
H1AB H 1.091947 0.985290 0.620270 0.180 Uiso 0.5 1 calc GR . P A -1
H1AC H 0.972400 0.966703 0.622338 0.180 Uiso 0.5 1 calc GR . P A -1
C1B C 1.0461(19) 0.9947(15) 0.5213(8) 0.100(3) Uani 0.5 1 d D U P A -1
H1BA H 1.073364 1.045870 0.496420 0.120 Uiso 0.5 1 calc R . P A -1
H1BB H 1.106413 0.933898 0.512401 0.120 Uiso 0.5 1 calc R . P A -1
C1C C 0.936(2) 0.9991(19) 0.4981(9) 0.117(4) Uani 0.5 1 d D U P A -1
H1CA H 0.872369 1.051706 0.518304 0.141 Uiso 0.5 1 calc R . P A -1
H1CB H 0.918802 0.940472 0.516298 0.141 Uiso 0.5 1 calc R . P A -1
C1D C 0.9352(15) 1.0123(12) 0.4192(9) 0.131(4) Uani 0.5 1 d D U P A -1
H1DA H 0.862687 1.007639 0.408343 0.157 Uiso 0.5 1 calc R . P A -1
H1DB H 0.938860 1.075417 0.401144 0.157 Uiso 0.5 1 calc R . P A -1
C1E C 1.0374(16) 0.9381(11) 0.3849(8) 0.144(6) Uani 0.5 1 d D U P A -1
H1EA H 1.039321 0.950562 0.334972 0.216 Uiso 0.5 1 calc GR . P A -1
H1EB H 1.029842 0.875967 0.399494 0.216 Uiso 0.5 1 calc GR . P A -1
H1EC H 1.108920 0.939929 0.398175 0.216 Uiso 0.5 1 calc GR . P A -1

loop_
_atom_site_aniso_label
_atom_site_aniso_U_11
_atom_site_aniso_U_22
_atom_site_aniso_U_33
_atom_site_aniso_U_23
_atom_site_aniso_U_13
_atom_site_aniso_U_12
Yb 0.02564(6) 0.02755(6) 0.02372(6) -0.00202(4) -0.00198(4) -0.00881(4)
N6 0.0283(11) 0.0303(11) 0.0270(12) -0.0051(9) -0.0011(9) -0.0097(10)
N3 0.0316(12) 0.0323(12) 0.0315(13) -0.0042(10) -0.0052(10) -0.0122(10)
N7 0.0261(11) 0.0294(11) 0.0276(12) -0.0017(9) -0.0027(9) -0.0079(10)
N5 0.0263(11) 0.0281(11) 0.0306(12) -0.0045(9) -0.0016(9) -0.0091(10)
C3 0.0302(14) 0.0266(13) 0.0287(14) -0.0028(10) -0.0011(11) -0.0067(11)
C68 0.0265(14) 0.0502(18) 0.0354(16) -0.0055(13) -0.0057(12) -0.0060(13)
C67 0.0294(15) 0.0525(19) 0.0421(18) -0.0138(14) -0.0041(13) -0.0132(14)
C66 0.0354(16) 0.0452(17) 0.050(2) -0.0004(15) -0.0064(14) -0.0198(15)
C20 0.0264(13) 0.0291(13) 0.0298(14) -0.0040(11) -0.0001(10) -0.0118(11)
N12 0.0320(12) 0.0300(11) 0.0263(12) -0.0031(9) -0.0024(9) -0.0119(10)
N8 0.0273(11) 0.0294(11) 0.0292(12) -0.0050(9) -0.0021(9) -0.0104(10)
C28 0.0463(18) 0.0322(15) 0.0368(17) 0.0025(12) -0.0108(14) -0.0131(14)
C48 0.0324(14) 0.0313(14) 0.0302(14) -0.0041(11) -0.0004(11) -0.0096(12)
N11 0.0292(12) 0.0285(11) 0.0299(12) -0.0035(9) -0.0004(9) -0.0066(10)
C1 0.0312(14) 0.0343(14) 0.0282(14) -0.0025(11) -0.0051(11) -0.0095(12)
C58 0.0378(16) 0.0280(14) 0.0397(17) -0.0052(12) 0.0095(13) -0.0087(13)
N4 0.0298(12) 0.0296(11) 0.0257(11) -0.0036(9) -0.0026(9) -0.0098(10)
C25 0.0292(14) 0.0300(13) 0.0348(15) -0.0056(11) -0.0040(11) -0.0086(12)
C69 0.0265(13) 0.0344(14) 0.0331(15) -0.0037(12) 0.0008(11) -0.0072(12)
C23 0.0316(15) 0.0370(15) 0.0465(18) -0.0118(13) 0.0026(13) -0.0083(13)
C29 0.0339(15) 0.0380(15) 0.0256(14) -0.0014(11) -0.0017(11) -0.0118(13)
N9 0.0359(13) 0.0295(11) 0.0293(12) -0.0005(9) 0.0000(10) -0.0129(10)
N10 0.0330(12) 0.0290(11) 0.0297(12) -0.0030(9) 0.0001(10) -0.0108(10)
C42 0.0314(14) 0.0295(13) 0.0279(14) -0.0064(11) -0.0013(11) -0.0098(12)
C45 0.051(2) 0.0291(15) 0.053(2) -0.0051(14) -0.0021(16) -0.0127(15)
C63 0.049(2) 0.0367(16) 0.060(2) -0.0162(15) 0.0116(17) -0.0193(16)
C36 0.0269(13) 0.0260(12) 0.0334(15) -0.0031(11) -0.0017(11) -0.0096(11)
C22 0.0252(14) 0.0387(16) 0.051(2) -0.0082(14) -0.0039(13) -0.0049(13)
C16 0.0467(19) 0.0437(18) 0.050(2) 0.0040(15) -0.0047(15) -0.0236(16)
C14 0.0353(15) 0.0310(14) 0.0279(14) -0.0015(11) -0.0031(11) -0.0091(12)
C10 0.053(2) 0.0427(17) 0.0413(18) -0.0071(14) -0.0142(15) -0.0148(16)
C51 0.0433(17) 0.0405(16) 0.0289(15) -0.0030(12) -0.0010(13) -0.0099(14)
C21 0.0326(15) 0.0348(14) 0.0355(16) -0.0037(12) -0.0047(12) -0.0127(13)
C61 0.106(4) 0.0339(19) 0.081(3) -0.011(2) 0.050(3) -0.027(2)
C46 0.0450(18) 0.0318(15) 0.0436(18) -0.0002(13) -0.0044(14) -0.0082(14)
C47 0.0316(15) 0.0349(15) 0.0411(17) -0.0030(13) -0.0041(13) -0.0104(13)
C59 0.059(2) 0.0323(15) 0.0406(18) -0.0001(13) 0.0085(16) -0.0072(16)
C15 0.0381(16) 0.0361(15) 0.0323(15) 0.0027(12) -0.0019(12) -0.0120(13)
C64 0.0239(13) 0.0337(14) 0.0318(14) -0.0074(11) 0.0004(11) -0.0064(11)
C7 0.0456(18) 0.0328(15) 0.0390(17) -0.0019(13) -0.0094(14) -0.0136(14)
C37 0.0319(14) 0.0303(13) 0.0327(15) -0.0016(11) -0.0016(12) -0.0094(12)
C17 0.057(2) 0.0399(17) 0.047(2) 0.0065(15) 0.0036(17) -0.0195(17)
C4 0.0368(15) 0.0354(15) 0.0308(15) -0.0026(12) -0.0064(12) -0.0118(13)
C24 0.0389(16) 0.0346(15) 0.0366(16) -0.0099(12) -0.0012(13) -0.0134(13)
C18 0.065(2) 0.0397(17) 0.0323(17) 0.0029(13) -0.0012(16) -0.0141(17)
C26 0.0287(13) 0.0328(14) 0.0252(13) -0.0034(11) 0.0018(11) -0.0114(12)
C31 0.0361(15) 0.0319(14) 0.0328(15) -0.0009(11) -0.0060(12) -0.0133(12)
C32 0.0468(18) 0.0432(17) 0.0363(17) 0.0036(13) -0.0120(14) -0.0149(15)
C65 0.0331(15) 0.0424(16) 0.0336(16) -0.0001(12) -0.0042(12) -0.0160(13)
C62 0.075(3) 0.051(2) 0.098(4) -0.035(2) 0.038(3) -0.040(2)
C5 0.0431(17) 0.0398(16) 0.0364(16) -0.0063(13) 0.0012(13) -0.0188(14)
C40 0.0363(17) 0.0524(19) 0.0411(18) 0.0006(15) 0.0046(14) -0.0164(15)
C60 0.107(4) 0.0306(17) 0.053(2) 0.0026(16) 0.019(2) -0.010(2)
C6 0.057(2) 0.0402(16) 0.0265(15) -0.0076(12) -0.0009(14) -0.0176(15)
C38 0.0317(15) 0.0341(15) 0.0515(19) -0.0039(13) -0.0089(13) -0.0131(13)
C41 0.0346(15) 0.0391(15) 0.0355(16) -0.0036(12) -0.0025(12) -0.0139(13)
C34 0.064(3) 0.060(3) 0.081(3) -0.016(2) -0.036(2) 0.011(2)
C30 0.0375(16) 0.0400(16) 0.0323(15) -0.0026(12) -0.0056(12) -0.0169(14)
C50 0.062(2) 0.0360(15) 0.0320(16) -0.0091(13) -0.0003(14) -0.0188(16)
C9 0.0375(16) 0.0489(18) 0.0410(18) -0.0134(14) 0.0000(14) -0.0160(15)
C35 0.0468(19) 0.064(2) 0.0413(19) 0.0069(16) -0.0159(15) -0.0216(18)
N1 0.0299(12) 0.0335(12) 0.0278(12) -0.0017(9) -0.0033(9) -0.0098(10)
C56 0.062(2) 0.068(2) 0.0335(18) -0.0081(17) -0.0088(17) -0.010(2)
C2 0.0290(13) 0.0294(13) 0.0261(13) -0.0037(10) -0.0015(11) -0.0096(11)
C39 0.0291(15) 0.0382(16) 0.056(2) 0.0004(14) 0.0022(14) -0.0166(13)
C19 0.0506(19) 0.0357(15) 0.0316(16) -0.0019(12) -0.0036(14) -0.0127(14)
C44 0.049(2) 0.0358(17) 0.086(3) -0.0029(17) -0.0178(19) -0.0210(16)
C13 0.060(2) 0.069(3) 0.067(3) -0.018(2) -0.017(2) -0.031(2)
C43 0.0399(17) 0.0336(15) 0.061(2) -0.0031(15) -0.0174(16) -0.0115(14)
C8 0.0409(17) 0.0467(18) 0.0412(18) -0.0101(14) -0.0018(14) -0.0186(15)
C11 0.094(3) 0.061(2) 0.052(2) 0.0027(19) -0.035(2) -0.031(2)
C27 0.0376(16) 0.0358(15) 0.0340(16) 0.0003(12) -0.0085(12) -0.0166(13)
C55 0.052(2) 0.073(3) 0.039(2) -0.0213(18) 0.0018(16) -0.008(2)
C54 0.056(2) 0.0512(19) 0.0288(16) -0.0069(14) 0.0018(14) -0.0155(17)
C49 0.0527(19) 0.0305(14) 0.0341(16) -0.0060(12) 0.0016(14) -0.0162(14)
C52 0.0425(17) 0.0406(16) 0.0326(16) -0.0014(13) 0.0010(13) -0.0168(14)
C53 0.0427(17) 0.0370(15) 0.0318(15) -0.0020(12) -0.0035(13) -0.0168(14)
C6AA 0.071(3) 0.093(4) 0.064(3) -0.001(3) -0.001(2) -0.007(3)
C7AA 0.080(4) 0.096(4) 0.069(3) -0.019(3) 0.001(3) -0.008(3)
C8AA 0.076(4) 0.158(6) 0.101(5) 0.028(4) -0.026(3) -0.050(4)
C9AA 0.107(5) 0.164(6) 0.135(6) 0.051(5) -0.046(4) -0.058(5)
C0BA 0.072(4) 0.159(7) 0.106(5) 0.010(5) -0.022(4) -0.014(4)
N2 0.0319(12) 0.0327(12) 0.0262(12) -0.0025(9) -0.0041(10) -0.0088(10)
C12 0.071(3) 0.045(2) 0.071(3) -0.0178(19) -0.016(2) -0.018(2)
C33 0.085(3) 0.084(3) 0.059(3) 0.036(2) -0.036(2) -0.053(3)
C57 0.106(4) 0.076(3) 0.0305(19) -0.0033(18) 0.013(2) -0.040(3)
C1A 0.108(9) 0.096(8) 0.124(7) 0.013(7) 0.027(6) -0.021(7)
C1B 0.095(7) 0.060(5) 0.133(8) 0.019(7) 0.015(6) -0.036(5)
C1C 0.097(8) 0.083(6) 0.155(9) 0.018(7) 0.005(7) -0.030(6)
C1D 0.125(10) 0.095(7) 0.160(10) 0.031(8) -0.012(8) -0.038(7)
C1E 0.149(12) 0.118(10) 0.147(11) 0.023(8) 0.017(10) -0.052(9)

loop_
_atom_type_symbol
_atom_type_description
_atom_type_scat_dispersion_real
_atom_type_scat_dispersion_imag
_atom_type_scat_source
C C 0.0033 0.0016 'International Tables Vol C Tables 4.2.6.8 and 6.1.1.4'
H H 0.0000 0.0000 'International Tables Vol C Tables 4.2.6.8 and 6.1.1.4'
N N 0.0061 0.0033 'International Tables Vol C Tables 4.2.6.8 and 6.1.1.4'
Yb Yb -0.3850 5.5486 'International Tables Vol C Tables 4.2.6.8 and 6.1.1.4'

loop_
_exptl_crystal_face_index_h
_exptl_crystal_face_index_k
_exptl_crystal_face_index_l
_exptl_crystal_face_perp_dist
5 1 1 0.1630
-4 -1 0 0.1590
0 -1 5 0.0840
0 1 -4 0.0650
0 5 3 0.1010
0 -5 -3 0.1350
-3 4 3 0.1250
6 -1 -3 0.1420

loop_
_geom_angle_atom_site_label_1
_geom_angle_atom_site_label_2
_geom_angle_atom_site_label_3
_geom_angle
_geom_angle_site_symmetry_1
_geom_angle_site_symmetry_3
_geom_angle_publ_flag
N3 Yb C1 24.96(7) . . ?
N3 Yb C42 117.33(7) . . ?
N5 Yb N3 92.58(7) . . ?
N5 Yb C1 109.10(8) . . ?
N5 Yb C42 93.07(7) . . ?
N5 Yb N2 133.99(7) . . ?
N12 Yb N3 139.67(7) . . ?
N12 Yb N5 121.14(8) . . ?
N12 Yb C1 115.36(8) . . ?
N12 Yb C42 84.72(8) . . ?
N12 Yb N2 94.04(7) . . ?
N8 Yb N3 125.83(7) . . ?
N8 Yb N5 71.69(8) . . ?
N8 Yb N12 88.21(8) . . ?
N8 Yb C1 147.99(8) . . ?
N8 Yb N4 102.57(8) . . ?
N8 Yb N9 134.89(9) . . ?
N8 Yb C42 23.33(7) . . ?
N8 Yb N1 121.63(8) . . ?
N8 Yb N2 143.81(7) . . ?
C1 Yb C42 131.98(7) . . ?
N4 Yb N3 23.34(7) . . ?
N4 Yb N5 86.28(8) . . ?
N4 Yb N12 152.57(8) . . ?
N4 Yb C1 46.86(8) . . ?
N4 Yb C42 95.26(8) . . ?
N4 Yb N2 62.45(7) . . ?
N9 Yb N3 93.88(8) . . ?
N9 Yb N5 87.78(8) . . ?
N9 Yb N12 68.36(8) . . ?
N9 Yb C1 76.29(8) . . ?
N9 Yb N4 116.03(8) . . ?
N9 Yb C42 148.68(8) . . ?
N9 Yb N1 94.37(8) . . ?
N9 Yb N2 78.23(8) . . ?
N1 Yb N3 61.30(7) . . ?
N1 Yb N5 153.87(8) . . ?
N1 Yb N12 83.47(8) . . ?
N1 Yb C1 46.91(8) . . ?
N1 Yb N4 69.36(8) . . ?
N1 Yb C42 98.30(8) . . ?
N1 Yb N2 24.12(7) . . ?
N2 Yb N3 45.96(6) . . ?
N2 Yb C1 25.04(7) . . ?
N2 Yb C42 120.92(7) . . ?
N5 N6 C2 122.0(2) . . ?
C1 N3 Yb 80.42(16) . . ?
N4 N3 Yb 45.17(13) . . ?
N4 N3 C1 120.3(2) . . ?
N8 N7 C2 119.7(2) . . ?
N6 N5 Yb 122.86(16) . . ?
N6 N5 C36 109.3(2) . . ?
C36 N5 Yb 127.56(18) . . ?
N11 C3 C48 116.2(2) . . ?
N11 C3 N10 125.2(3) . . ?
N10 C3 C48 116.1(2) . . ?
C67 C68 H68 120.0 . . ?
C67 C68 C69 120.1(3) . . ?
C69 C68 H68 120.0 . . ?
C68 C67 H67 120.1 . . ?
C66 C67 C68 119.7(3) . . ?
C66 C67 H67 120.1 . . ?
C67 C66 H66 119.6 . . ?
C67 C66 C65 120.8(3) . . ?
C65 C66 H66 119.6 . . ?
C25 C20 N4 118.9(3) . . ?
C25 C20 C21 119.7(3) . . ?
C21 C20 N4 121.3(3) . . ?
N11 N12 Yb 120.16(18) . . ?
N11 N12 C64 110.9(2) . . ?
C64 N12 Yb 127.02(17) . . ?
N7 N8 Yb 125.84(17) . . ?
N7 N8 C42 112.2(2) . . ?
C42 N8 Yb 117.37(17) . . ?
C29 C28 H28 119.0 . . ?
C27 C28 H28 119.0 . . ?
C27 C28 C29 122.1(3) . . ?
C49 C48 C3 121.7(2) . . ?
C49 C48 C53 117.7(3) . . ?
C53 C48 C3 120.7(3) . . ?
N12 N11 C3 120.1(2) . . ?
N3 C1 Yb 74.62(16) . . ?
N3 C1 C4 115.8(2) . . ?
C4 C1 Yb 141.8(2) . . ?
N2 C1 Yb 73.24(16) . . ?
N2 C1 N3 125.1(3) . . ?
N2 C1 C4 117.0(3) . . ?
C63 C58 N9 120.9(3) . . ?
C59 C58 N9 117.4(3) . . ?
C59 C58 C63 121.6(3) . . ?
N3 N4 Yb 111.49(17) . . ?
N3 N4 C20 111.1(2) . . ?
C20 N4 Yb 135.52(18) . . ?
C20 C25 H25 120.3 . . ?
C24 C25 C20 119.3(3) . . ?
C24 C25 H25 120.3 . . ?
C68 C69 H69 119.9 . . ?
C64 C69 C68 120.3(3) . . ?
C64 C69 H69 119.9 . . ?
C22 C23 H23 120.2 . . ?
C24 C23 H23 120.2 . . ?
C24 C23 C22 119.6(3) . . ?
C28 C29 C32 120.3(3) . . ?
C28 C29 C30 116.6(3) . . ?
C30 C29 C32 123.0(3) . . ?
C58 N9 Yb 126.96(18) . . ?
N10 N9 Yb 120.36(17) . . ?
N10 N9 C58 110.3(2) . . ?
N9 N10 C3 119.6(2) . . ?
N8 C42 Yb 39.30(12) . . ?
C47 C42 Yb 89.37(18) . . ?
C47 C42 N8 118.8(3) . . ?
C47 C42 C43 119.6(3) . . ?
C43 C42 Yb 136.9(2) . . ?
C43 C42 N8 121.3(3) . . ?
C46 C45 H45 120.1 . . ?
C46 C45 C44 119.9(3) . . ?
C44 C45 H45 120.1 . . ?
C58 C63 H63 121.1 . . ?
C58 C63 C62 117.8(4) . . ?
C62 C63 H63 121.1 . . ?
C37 C36 N5 119.2(2) . . ?
C37 C36 C41 119.7(3) . . ?
C41 C36 N5 121.0(3) . . ?
C23 C22 H22 119.6 . . ?
C23 C22 C21 120.8(3) . . ?
C21 C22 H22 119.6 . . ?
C15 C16 H16 120.1 . . ?
C15 C16 C17 119.8(3) . . ?
C17 C16 H16 120.1 . . ?
C15 C14 N1 117.3(3) . . ?
C15 C14 C19 119.7(3) . . ?
C19 C14 N1 123.0(3) . . ?
C7 C10 C11 109.0(3) . . ?
C7 C10 C12 108.4(3) . . ?
C13 C10 C7 113.3(3) . . ?
C13 C10 C11 107.5(3) . . ?
C13 C10 C12 108.9(3) . . ?
C11 C10 C12 109.7(3) . . ?
C50 C51 C54 120.3(3) . . ?
C50 C51 C52 116.7(3) . . ?
C52 C51 C54 122.9(3) . . ?
C20 C21 H21 120.2 . . ?
C22 C21 C20 119.6(3) . . ?
C22 C21 H21 120.2 . . ?
C62 C61 H61 119.5 . . ?
C60 C61 H61 119.5 . . ?
C60 C61 C62 121.1(4) . . ?
C45 C46 H46 120.0 . . ?
C45 C46 C47 119.9(3) . . ?
C47 C46 H46 120.0 . . ?
C42 C47 C46 120.5(3) . . ?
C42 C47 H47 119.7 . . ?
C46 C47 H47 119.7 . . ?
C58 C59 H59 120.1 . . ?
C58 C59 C60 119.8(4) . . ?
C60 C59 H59 120.1 . . ?
C16 C15 H15 120.0 . . ?
C14 C15 C16 120.1(3) . . ?
C14 C15 H15 120.0 . . ?
C69 C64 N12 118.9(2) . . ?
C69 C64 C65 119.8(3) . . ?
C65 C64 N12 121.4(3) . . ?
C6 C7 C10 121.0(3) . . ?
C8 C7 C10 122.4(3) . . ?
C8 C7 C6 116.6(3) . . ?
C36 C37 H37 120.1 . . ?
C38 C37 C36 119.8(3) . . ?
C38 C37 H37 120.1 . . ?
C16 C17 H17 120.0 . . ?
C18 C17 C16 120.0(3) . . ?
C18 C17 H17 120.0 . . ?
C5 C4 C1 122.1(3) . . ?
C5 C4 C9 118.0(3) . . ?
C9 C4 C1 119.9(3) . . ?
C25 C24 H24 119.5 . . ?
C23 C24 C25 121.0(3) . . ?
C23 C24 H24 119.5 . . ?
C17 C18 H18 119.7 . . ?
C17 C18 C19 120.5(3) . . ?
C19 C18 H18 119.7 . . ?
C31 C26 C2 122.4(2) . . ?
C27 C26 C31 117.4(3) . . ?
C27 C26 C2 120.2(3) . . ?
C26 C31 H31 119.5 . . ?
C30 C31 C26 121.0(3) . . ?
C30 C31 H31 119.5 . . ?
C29 C32 C34 109.0(3) . . ?
C35 C32 C29 112.8(3) . . ?
C35 C32 C34 107.5(3) . . ?
C33 C32 C29 109.8(3) . . ?
C33 C32 C34 109.3(3) . . ?
C33 C32 C35 108.4(3) . . ?
C66 C65 C64 119.2(3) . . ?
C66 C65 H65 120.4 . . ?
C64 C65 H65 120.4 . . ?
C63 C62 H62 119.7 . . ?
C61 C62 C63 120.6(4) . . ?
C61 C62 H62 119.7 . . ?
C4 C5 H5 120.0 . . ?
C4 C5 C6 120.0(3) . . ?
C6 C5 H5 120.0 . . ?
C41 C40 H40 119.5 . . ?
C39 C40 H40 119.5 . . ?
C39 C40 C41 121.1(3) . . ?
C61 C60 C59 119.2(4) . . ?
C61 C60 H60 120.4 . . ?
C59 C60 H60 120.4 . . ?
C7 C6 H6 118.6 . . ?
C5 C6 C7 122.8(3) . . ?
C5 C6 H6 118.6 . . ?
C37 C38 H38 119.9 . . ?
C39 C38 C37 120.3(3) . . ?
C39 C38 H38 119.9 . . ?
C36 C41 H41 120.4 . . ?
C40 C41 C36 119.3(3) . . ?
C40 C41 H41 120.4 . . ?
C32 C34 H34A 109.5 . . ?
C32 C34 H34B 109.5 . . ?
C32 C34 H34C 109.5 . . ?
H34A C34 H34B 109.5 . . ?
H34A C34 H34C 109.5 . . ?
H34B C34 H34C 109.5 . . ?
C29 C30 H30 119.1 . . ?
C31 C30 C29 121.9(3) . . ?
C31 C30 H30 119.1 . . ?
C51 C50 H50 119.1 . . ?
C49 C50 C51 121.8(3) . . ?
C49 C50 H50 119.1 . . ?
C4 C9 H9 119.5 . . ?
C8 C9 C4 121.0(3) . . ?
C8 C9 H9 119.5 . . ?
C32 C35 H35A 109.5 . . ?
C32 C35 H35B 109.5 . . ?
C32 C35 H35C 109.5 . . ?
H35A C35 H35B 109.5 . . ?
H35A C35 H35C 109.5 . . ?
H35B C35 H35C 109.5 . . ?
C14 N1 Yb 133.99(19) . . ?
N2 N1 Yb 109.99(16) . . ?
N2 N1 C14 112.6(2) . . ?
H56A C56 H56B 109.5 . . ?
H56A C56 H56C 109.5 . . ?
H56B C56 H56C 109.5 . . ?
C54 C56 H56A 109.5 . . ?
C54 C56 H56B 109.5 . . ?
C54 C56 H56C 109.5 . . ?
N6 C2 N7 127.9(3) . . ?
N6 C2 C26 114.9(2) . . ?
N7 C2 C26 116.4(2) . . ?
C40 C39 C38 119.8(3) . . ?
C40 C39 H39 120.1 . . ?
C38 C39 H39 120.1 . . ?
C14 C19 H19 120.1 . . ?
C18 C19 C14 119.8(3) . . ?
C18 C19 H19 120.1 . . ?
C45 C44 H44 119.8 . . ?
C45 C44 C43 120.4(3) . . ?
C43 C44 H44 119.8 . . ?
C10 C13 H13A 109.5 . . ?
C10 C13 H13B 109.5 . . ?
C10 C13 H13C 109.5 . . ?
H13A C13 H13B 109.5 . . ?
H13A C13 H13C 109.5 . . ?
H13B C13 H13C 109.5 . . ?
C42 C43 H43 120.2 . . ?
C44 C43 C42 119.6(3) . . ?
C44 C43 H43 120.2 . . ?
C7 C8 C9 121.5(3) . . ?
C7 C8 H8 119.3 . . ?
C9 C8 H8 119.3 . . ?
C10 C11 H11A 109.5 . . ?
C10 C11 H11B 109.5 . . ?
C10 C11 H11C 109.5 . . ?
H11A C11 H11B 109.5 . . ?
H11A C11 H11C 109.5 . . ?
H11B C11 H11C 109.5 . . ?
C28 C27 C26 121.0(3) . . ?
C28 C27 H27 119.5 . . ?
C26 C27 H27 119.5 . . ?
H55A C55 H55B 109.5 . . ?
H55A C55 H55C 109.5 . . ?
H55B C55 H55C 109.5 . . ?
C54 C55 H55A 109.5 . . ?
C54 C55 H55B 109.5 . . ?
C54 C55 H55C 109.5 . . ?
C56 C54 C51 110.6(3) . . ?
C56 C54 C55 110.2(3) . . ?
C56 C54 C57 107.6(3) . . ?
C55 C54 C51 107.0(3) . . ?
C57 C54 C51 112.2(3) . . ?
C57 C54 C55 109.2(3) . . ?
C48 C49 H49 119.5 . . ?
C50 C49 C48 121.1(3) . . ?
C50 C49 H49 119.5 . . ?
C51 C52 H52 119.2 . . ?
C53 C52 C51 121.5(3) . . ?
C53 C52 H52 119.2 . . ?
C48 C53 H53 119.4 . . ?
C52 C53 C48 121.1(3) . . ?
C52 C53 H53 119.4 . . ?
H6AA C6AA H6AB 108.2 . . ?
C7AA C6AA H6AA 109.8 . . ?
C7AA C6AA H6AB 109.8 . . ?
C7AA C6AA C8AA 109.4(5) . . ?
C8AA C6AA H6AA 109.8 . . ?
C8AA C6AA H6AB 109.8 . . ?
C6AA C7AA H7AA 109.0 . . ?
C6AA C7AA H7AB 109.0 . . ?
C6AA C7AA C0BA 113.1(5) . . ?
H7AA C7AA H7AB 107.8 . . ?
C0BA C7AA H7AA 109.0 . . ?
C0BA C7AA H7AB 109.0 . . ?
C6AA C8AA H8AA 108.8 . . ?
C6AA C8AA H8AB 108.8 . . ?
H8AA C8AA H8AB 107.7 . . ?
C9AA C8AA C6AA 113.7(6) . . ?
C9AA C8AA H8AA 108.8 . . ?
C9AA C8AA H8AB 108.8 . . ?
C8AA C9AA H9AA 109.5 . . ?
C8AA C9AA H9AB 109.5 . . ?
C8AA C9AA H9AC 109.5 . . ?
H9AA C9AA H9AB 109.5 . . ?
H9AA C9AA H9AC 109.5 . . ?
H9AB C9AA H9AC 109.5 . . ?
C7AA C0BA H0BA 109.5 . . ?
C7AA C0BA H0BB 109.5 . . ?
C7AA C0BA H0BC 109.5 . . ?
H0BA C0BA H0BB 109.5 . . ?
H0BA C0BA H0BC 109.5 . . ?
H0BB C0BA H0BC 109.5 . . ?
C1 N2 Yb 81.71(16) . . ?
N1 N2 Yb 45.89(13) . . ?
N1 N2 C1 119.4(2) . . ?
C10 C12 H12A 109.5 . . ?
C10 C12 H12B 109.5 . . ?
C10 C12 H12C 109.5 . . ?
H12A C12 H12B 109.5 . . ?
H12A C12 H12C 109.5 . . ?
H12B C12 H12C 109.5 . . ?
C32 C33 H33A 109.5 . . ?
C32 C33 H33B 109.5 . . ?
C32 C33 H33C 109.5 . . ?
H33A C33 H33B 109.5 . . ?
H33A C33 H33C 109.5 . . ?
H33B C33 H33C 109.5 . . ?
C54 C57 H57A 109.5 . . ?
C54 C57 H57B 109.5 . . ?
C54 C57 H57C 109.5 . . ?
H57A C57 H57B 109.5 . . ?
H57A C57 H57C 109.5 . . ?
H57B C57 H57C 109.5 . . ?
H1AA C1A H1AB 109.5 . . ?
H1AA C1A H1AC 109.5 . . ?
H1AB C1A H1AC 109.5 . . ?
C1B C1A H1AA 109.5 . . ?
C1B C1A H1AB 109.5 . . ?
C1B C1A H1AC 109.5 . . ?
C1A C1B H1BA 110.4 . . ?
C1A C1B H1BB 110.4 . . ?
H1BA C1B H1BB 108.6 . . ?
C1C C1B C1A 106.6(10) . . ?
C1C C1B H1BA 110.4 . . ?
C1C C1B H1BB 110.4 . . ?
C1B C1C H1CA 108.5 . . ?
C1B C1C H1CB 108.5 . . ?
C1B C1C C1D 114.9(11) . . ?
H1CA C1C H1CB 107.5 . . ?
C1D C1C H1CA 108.5 . . ?
C1D C1C H1CB 108.5 . . ?
C1C C1D H1DA 109.5 . . ?
C1C C1D H1DB 109.5 . . ?
H1DA C1D H1DB 108.1 . . ?
C1E C1D C1C 110.7(13) . . ?
C1E C1D H1DA 109.5 . . ?
C1E C1D H1DB 109.5 . . ?
C1D C1E H1EA 109.5 . . ?
C1D C1E H1EB 109.5 . . ?
C1D C1E H1EC 109.5 . . ?
H1EA C1E H1EB 109.5 . . ?
H1EA C1E H1EC 109.5 . . ?
H1EB C1E H1EC 109.5 . . ?

loop_
_geom_bond_atom_site_label_1
_geom_bond_atom_site_label_2
_geom_bond_distance
_geom_bond_site_symmetry_2
_geom_bond_publ_flag
Yb N3 3.074(2) . ?
Yb N5 2.372(2) . ?
Yb N12 2.346(2) . ?
Yb N8 2.288(2) . ?
Yb C1 3.144(3) . ?
Yb N4 2.343(2) . ?
Yb N9 2.311(2) . ?
Yb C42 3.208(3) . ?
Yb N1 2.325(2) . ?
Yb N2 3.042(2) . ?
N6 N5 1.320(3) . ?
N6 C2 1.347(4) . ?
N3 C1 1.346(4) . ?
N3 N4 1.309(3) . ?
N7 N8 1.312(3) . ?
N7 C2 1.351(3) . ?
N5 C36 1.433(3) . ?
C3 C48 1.478(4) . ?
C3 N11 1.347(4) . ?
C3 N10 1.351(3) . ?
C68 H68 0.9500 . ?
C68 C67 1.383(4) . ?
C68 C69 1.391(4) . ?
C67 H67 0.9500 . ?
C67 C66 1.382(5) . ?
C66 H66 0.9500 . ?
C66 C65 1.388(4) . ?
C20 N4 1.432(3) . ?
C20 C25 1.395(4) . ?
C20 C21 1.398(4) . ?
N12 N11 1.310(3) . ?
N12 C64 1.441(4) . ?
N8 C42 1.430(3) . ?
C28 H28 0.9500 . ?
C28 C29 1.388(4) . ?
C28 C27 1.384(4) . ?
C48 C49 1.390(4) . ?
C48 C53 1.390(4) . ?
C1 C4 1.482(4) . ?
C1 N2 1.345(4) . ?
C58 N9 1.448(3) . ?
C58 C63 1.391(5) . ?
C58 C59 1.383(5) . ?
C25 H25 0.9500 . ?
C25 C24 1.387(4) . ?
C69 H69 0.9500 . ?
C69 C64 1.381(4) . ?
C23 H23 0.9500 . ?
C23 C22 1.382(5) . ?
C23 C24 1.377(4) . ?
C29 C32 1.526(4) . ?
C29 C30 1.393(4) . ?
N9 N10 1.316(3) . ?
C42 C47 1.381(4) . ?
C42 C43 1.391(4) . ?
C45 H45 0.9500 . ?
C45 C46 1.376(5) . ?
C45 C44 1.386(5) . ?
C63 H63 0.9500 . ?
C63 C62 1.403(5) . ?
C36 C37 1.393(4) . ?
C36 C41 1.394(4) . ?
C22 H22 0.9500 . ?
C22 C21 1.384(4) . ?
C16 H16 0.9500 . ?
C16 C15 1.389(4) . ?
C16 C17 1.391(5) . ?
C14 C15 1.387(4) . ?
C14 N1 1.429(3) . ?
C14 C19 1.392(4) . ?
C10 C7 1.531(4) . ?
C10 C13 1.516(5) . ?
C10 C11 1.533(5) . ?
C10 C12 1.538(5) . ?
C51 C50 1.394(4) . ?
C51 C54 1.538(4) . ?
C51 C52 1.398(4) . ?
C21 H21 0.9500 . ?
C61 H61 0.9500 . ?
C61 C62 1.384(8) . ?
C61 C60 1.373(8) . ?
C46 H46 0.9500 . ?
C46 C47 1.388(4) . ?
C47 H47 0.9500 . ?
C59 H59 0.9500 . ?
C59 C60 1.396(5) . ?
C15 H15 0.9500 . ?
C64 C65 1.402(4) . ?
C7 C6 1.392(4) . ?
C7 C8 1.384(5) . ?
C37 H37 0.9500 . ?
C37 C38 1.392(4) . ?
C17 H17 0.9500 . ?
C17 C18 1.372(5) . ?
C4 C5 1.381(4) . ?
C4 C9 1.398(4) . ?
C24 H24 0.9500 . ?
C18 H18 0.9500 . ?
C18 C19 1.387(4) . ?
C26 C31 1.395(4) . ?
C26 C2 1.477(4) . ?
C26 C27 1.392(4) . ?
C31 H31 0.9500 . ?
C31 C30 1.385(4) . ?
C32 C34 1.537(5) . ?
C32 C35 1.526(5) . ?
C32 C33 1.526(5) . ?
C65 H65 0.9500 . ?
C62 H62 0.9500 . ?
C5 H5 0.9500 . ?
C5 C6 1.388(4) . ?
C40 H40 0.9500 . ?
C40 C41 1.388(4) . ?
C40 C39 1.375(5) . ?
C60 H60 0.9500 . ?
C6 H6 0.9500 . ?
C38 H38 0.9500 . ?
C38 C39 1.378(5) . ?
C41 H41 0.9500 . ?
C34 H34A 0.9800 . ?
C34 H34B 0.9800 . ?
C34 H34C 0.9800 . ?
C30 H30 0.9500 . ?
C50 H50 0.9500 . ?
C50 C49 1.380(4) . ?
C9 H9 0.9500 . ?
C9 C8 1.389(4) . ?
C35 H35A 0.9800 . ?
C35 H35B 0.9800 . ?
C35 H35C 0.9800 . ?
N1 N2 1.323(3) . ?
C56 H56A 0.9800 . ?
C56 H56B 0.9800 . ?
C56 H56C 0.9800 . ?
C56 C54 1.524(5) . ?
C39 H39 0.9500 . ?
C19 H19 0.9500 . ?
C44 H44 0.9500 . ?
C44 C43 1.387(4) . ?
C13 H13A 0.9800 . ?
C13 H13B 0.9800 . ?
C13 H13C 0.9800 . ?
C43 H43 0.9500 . ?
C8 H8 0.9500 . ?
C11 H11A 0.9800 . ?
C11 H11B 0.9800 . ?
C11 H11C 0.9800 . ?
C27 H27 0.9500 . ?
C55 H55A 0.9800 . ?
C55 H55B 0.9800 . ?
C55 H55C 0.9800 . ?
C55 C54 1.533(5) . ?
C54 C57 1.531(5) . ?
C49 H49 0.9500 . ?
C52 H52 0.9500 . ?
C52 C53 1.383(4) . ?
C53 H53 0.9500 . ?
C6AA H6AA 0.9900 . ?
C6AA H6AB 0.9900 . ?
C6AA C7AA 1.479(7) . ?
C6AA C8AA 1.569(8) . ?
C7AA H7AA 0.9900 . ?
C7AA H7AB 0.9900 . ?
C7AA C0BA 1.531(8) . ?
C8AA H8AA 0.9900 . ?
C8AA H8AB 0.9900 . ?
C8AA C9AA 1.440(8) . ?
C9AA H9AA 0.9800 . ?
C9AA H9AB 0.9800 . ?
C9AA H9AC 0.9800 . ?
C0BA H0BA 0.9800 . ?
C0BA H0BB 0.9800 . ?
C0BA H0BC 0.9800 . ?
C12 H12A 0.9800 . ?
C12 H12B 0.9800 . ?
C12 H12C 0.9800 . ?
C33 H33A 0.9800 . ?
C33 H33B 0.9800 . ?
C33 H33C 0.9800 . ?
C57 H57A 0.9800 . ?
C57 H57B 0.9800 . ?
C57 H57C 0.9800 . ?
C1A H1AA 0.9800 . ?
C1A H1AB 0.9800 . ?
C1A H1AC 0.9800 . ?
C1A C1B 1.570(11) . ?
C1B H1BA 0.9900 . ?
C1B H1BB 0.9900 . ?
C1B C1C 1.500(10) . ?
C1C H1CA 0.9900 . ?
C1C H1CB 0.9900 . ?
C1C C1D 1.550(11) . ?
C1D H1DA 0.9900 . ?
C1D H1DB 0.9900 . ?
C1D C1E 1.520(11) . ?
C1E H1EA 0.9800 . ?
C1E H1EB 0.9800 . ?
C1E H1EC 0.9800 . ?

loop_
_geom_torsion_atom_site_label_1
_geom_torsion_atom_site_label_2
_geom_torsion_atom_site_label_3
_geom_torsion_atom_site_label_4
_geom_torsion
_geom_torsion_site_symmetry_1
_geom_torsion_site_symmetry_2
_geom_torsion_site_symmetry_3
_geom_torsion_site_symmetry_4
_geom_torsion_publ_flag
Yb N3 C1 C4 140.6(2) . . . . ?
Yb N3 C1 N2 -56.0(3) . . . . ?
Yb N3 N4 C20 -166.9(3) . . . . ?
Yb N5 C36 C37 21.7(4) . . . . ?
Yb N5 C36 C41 -157.9(2) . . . . ?
Yb N12 N11 C3 -31.8(3) . . . . ?
Yb N12 C64 C69 64.0(3) . . . . ?
Yb N12 C64 C65 -114.6(3) . . . . ?
Yb N8 C42 C47 46.2(3) . . . . ?
Yb N8 C42 C43 -127.4(3) . . . . ?
Yb C1 C4 C5 -85.8(4) . . . . ?
Yb C1 C4 C9 93.1(4) . . . . ?
Yb C1 N2 N1 -27.2(2) . . . . ?
Yb N9 N10 C3 35.2(3) . . . . ?
Yb C42 C47 C46 -147.4(3) . . . . ?
Yb C42 C43 C44 126.4(3) . . . . ?
Yb N1 N2 C1 39.1(3) . . . . ?
N6 N5 C36 C37 -152.0(3) . . . . ?
N6 N5 C36 C41 28.4(4) . . . . ?
N3 C1 C4 C5 176.3(3) . . . . ?
N3 C1 C4 C9 -4.9(4) . . . . ?
N3 C1 N2 Yb 56.6(3) . . . . ?
N3 C1 N2 N1 29.3(4) . . . . ?
N7 N8 C42 Yb 157.3(3) . . . . ?
N7 N8 C42 C47 -156.5(3) . . . . ?
N7 N8 C42 C43 29.9(4) . . . . ?
N5 N6 C2 N7 25.1(4) . . . . ?
N5 N6 C2 C26 -165.4(2) . . . . ?
N5 C36 C37 C38 179.4(3) . . . . ?
N5 C36 C41 C40 -179.6(3) . . . . ?
C3 C48 C49 C50 -175.8(3) . . . . ?
C3 C48 C53 C52 176.0(3) . . . . ?
C68 C67 C66 C65 0.5(5) . . . . ?
C68 C69 C64 N12 -176.5(3) . . . . ?
C68 C69 C64 C65 2.2(4) . . . . ?
C67 C68 C69 C64 0.2(5) . . . . ?
C67 C66 C65 C64 1.9(5) . . . . ?
C20 C25 C24 C23 -1.4(4) . . . . ?
N12 C64 C65 C66 175.4(3) . . . . ?
N8 N7 C2 N6 -22.3(4) . . . . ?
N8 N7 C2 C26 168.3(2) . . . . ?
N8 C42 C47 C46 -174.6(3) . . . . ?
N8 C42 C43 C44 173.9(3) . . . . ?
C28 C29 C32 C34 63.4(4) . . . . ?
C28 C29 C32 C35 -177.3(3) . . . . ?
C28 C29 C32 C33 -56.3(4) . . . . ?
C28 C29 C30 C31 0.4(4) . . . . ?
C48 C3 N11 N12 171.3(2) . . . . ?
C48 C3 N10 N9 -172.6(2) . . . . ?
N11 C3 C48 C49 156.5(3) . . . . ?
N11 C3 C48 C53 -22.8(4) . . . . ?
N11 C3 N10 N9 25.9(4) . . . . ?
N11 N12 C64 C69 -132.1(3) . . . . ?
N11 N12 C64 C65 49.3(4) . . . . ?
C1 N3 N4 Yb -31.5(3) . . . . ?
C1 N3 N4 C20 161.6(2) . . . . ?
C1 C4 C5 C6 -177.5(3) . . . . ?
C1 C4 C9 C8 176.2(3) . . . . ?
C58 N9 N10 C3 -161.2(3) . . . . ?
C58 C63 C62 C61 -0.5(5) . . . . ?
C58 C59 C60 C61 -0.1(6) . . . . ?
N4 N3 C1 Yb 22.1(2) . . . . ?
N4 N3 C1 C4 162.7(2) . . . . ?
N4 N3 C1 N2 -33.9(4) . . . . ?
N4 C20 C25 C24 -177.2(2) . . . . ?
N4 C20 C21 C22 178.0(3) . . . . ?
C25 C20 N4 Yb -15.8(4) . . . . ?
C25 C20 N4 N3 146.6(2) . . . . ?
C25 C20 C21 C22 -1.7(4) . . . . ?
C69 C68 C67 C66 -1.6(5) . . . . ?
C69 C64 C65 C66 -3.2(4) . . . . ?
C23 C22 C21 C20 -0.1(4) . . . . ?
C29 C28 C27 C26 -1.0(5) . . . . ?
N9 C58 C63 C62 -176.1(3) . . . . ?
N9 C58 C59 C60 176.5(3) . . . . ?
N10 C3 C48 C49 -6.7(4) . . . . ?
N10 C3 C48 C53 174.0(3) . . . . ?
N10 C3 N11 N12 -27.1(4) . . . . ?
C45 C46 C47 C42 0.7(5) . . . . ?
C45 C44 C43 C42 0.4(6) . . . . ?
C63 C58 N9 Yb 110.4(3) . . . . ?
C63 C58 N9 N10 -51.9(4) . . . . ?
C63 C58 C59 C60 -0.2(5) . . . . ?
C36 C37 C38 C39 0.8(4) . . . . ?
C22 C23 C24 C25 -0.4(4) . . . . ?
C16 C17 C18 C19 -0.9(6) . . . . ?
C14 N1 N2 Yb 162.1(3) . . . . ?
C14 N1 N2 C1 -158.7(3) . . . . ?
C10 C7 C6 C5 176.2(3) . . . . ?
C10 C7 C8 C9 -177.5(3) . . . . ?
C51 C50 C49 C48 -1.8(5) . . . . ?
C51 C52 C53 C48 1.4(5) . . . . ?
C21 C20 N4 Yb 164.5(2) . . . . ?
C21 C20 N4 N3 -33.1(3) . . . . ?
C21 C20 C25 C24 2.4(4) . . . . ?
C46 C45 C44 C43 -0.6(6) . . . . ?
C47 C42 C43 C44 0.3(5) . . . . ?
C59 C58 N9 Yb -66.3(3) . . . . ?
C59 C58 N9 N10 131.4(3) . . . . ?
C59 C58 C63 C62 0.5(5) . . . . ?
C15 C16 C17 C18 1.1(5) . . . . ?
C15 C14 N1 Yb -17.1(4) . . . . ?
C15 C14 N1 N2 -173.5(3) . . . . ?
C15 C14 C19 C18 2.1(5) . . . . ?
C64 N12 N11 C3 163.0(2) . . . . ?
C37 C36 C41 C40 0.9(4) . . . . ?
C37 C38 C39 C40 -0.3(5) . . . . ?
C17 C16 C15 C14 0.2(5) . . . . ?
C17 C18 C19 C14 -0.8(5) . . . . ?
C4 C1 N2 Yb -140.2(2) . . . . ?
C4 C1 N2 N1 -167.4(2) . . . . ?
C4 C5 C6 C7 0.8(5) . . . . ?
C4 C9 C8 C7 1.7(5) . . . . ?
C24 C23 C22 C21 1.1(5) . . . . ?
C26 C31 C30 C29 0.7(5) . . . . ?
C31 C26 C2 N6 -161.5(3) . . . . ?
C31 C26 C2 N7 9.3(4) . . . . ?
C31 C26 C27 C28 2.0(4) . . . . ?
C32 C29 C30 C31 -179.7(3) . . . . ?
C62 C61 C60 C59 0.0(6) . . . . ?
C5 C4 C9 C8 -4.8(5) . . . . ?
C60 C61 C62 C63 0.3(6) . . . . ?
C6 C7 C8 C9 2.6(5) . . . . ?
C41 C36 C37 C38 -1.1(4) . . . . ?
C41 C40 C39 C38 0.1(5) . . . . ?
C30 C29 C32 C34 -116.5(4) . . . . ?
C30 C29 C32 C35 2.8(4) . . . . ?
C30 C29 C32 C33 123.8(4) . . . . ?
C50 C51 C54 C56 47.8(4) . . . . ?
C50 C51 C54 C55 -72.3(4) . . . . ?
C50 C51 C54 C57 168.0(4) . . . . ?
C50 C51 C52 C53 0.5(5) . . . . ?
C9 C4 C5 C6 3.6(5) . . . . ?
N1 C14 C15 C16 179.9(3) . . . . ?
N1 C14 C19 C18 -179.7(3) . . . . ?
C2 N6 N5 Yb 23.2(3) . . . . ?
C2 N6 N5 C36 -162.7(2) . . . . ?
C2 N7 N8 Yb -31.2(3) . . . . ?
C2 N7 N8 C42 173.8(2) . . . . ?
C2 C26 C31 C30 -179.7(3) . . . . ?
C2 C26 C27 C28 179.8(3) . . . . ?
C39 C40 C41 C36 -0.4(5) . . . . ?
C19 C14 C15 C16 -1.8(5) . . . . ?
C19 C14 N1 Yb 164.7(2) . . . . ?
C19 C14 N1 N2 8.3(4) . . . . ?
C44 C45 C46 C47 0.0(5) . . . . ?
C13 C10 C7 C6 -176.5(3) . . . . ?
C13 C10 C7 C8 3.7(5) . . . . ?
C43 C42 C47 C46 -0.9(5) . . . . ?
C8 C7 C6 C5 -3.9(5) . . . . ?
C11 C10 C7 C6 -56.9(4) . . . . ?
C11 C10 C7 C8 123.3(4) . . . . ?
C27 C28 C29 C32 179.9(3) . . . . ?
C27 C28 C29 C30 -0.2(5) . . . . ?
C27 C26 C31 C30 -1.9(4) . . . . ?
C27 C26 C2 N6 20.8(4) . . . . ?
C27 C26 C2 N7 -168.4(3) . . . . ?
C54 C51 C50 C49 175.2(3) . . . . ?
C54 C51 C52 C53 -174.9(3) . . . . ?
C49 C48 C53 C52 -3.3(5) . . . . ?
C52 C51 C50 C49 -0.3(5) . . . . ?
C52 C51 C54 C56 -137.0(4) . . . . ?
C52 C51 C54 C55 102.9(4) . . . . ?
C52 C51 C54 C57 -16.8(5) . . . . ?
C53 C48 C49 C50 3.5(5) . . . . ?
C7AA C6AA C8AA C9AA 179.3(6) . . . . ?
C8AA C6AA C7AA C0BA -176.9(5) . . . . ?
N2 C1 C4 C5 11.4(4) . . . . ?
N2 C1 C4 C9 -169.7(3) . . . . ?
C12 C10 C7 C6 62.5(4) . . . . ?
C12 C10 C7 C8 -117.4(4) . . . . ?
C1A C1B C1C C1D 167(2) . . . . ?
C1B C1C C1D C1E 53(2) . . . . ?
